data_7152065
loop_
_publ_author_name
'Selvakumar, Jayaraman'
'Ramanathan, Chinnasamy Ramaraj'

_publ_section_title
;
 Br\/onsted acid assisted activation of imide carbonyl group:
 regioselective synthesis of isoindoloisoquinolinone alkaloid
 (+-)-nuevamine.
;
_journal_issue 22
_journal_name_full 'Organic &amp; biomolecular chemistry'
_journal_page_first 7643
_journal_page_last 7646
_journal_paper_doi 10.1039/c1ob06349a
_journal_volume 9
_journal_year 2011
_chemical_formula_moiety 'C16 H13 N O2'
_chemical_formula_sum 'C16 H13 N O2'
_chemical_formula_weight 251.29
_chemical_melting_point 417
_chemical_name_common 12b-Hydroxy-5,12b-dihydro-6H-isoindolo[1,2-a]isoquinolin-8-one
_chemical_name_systematic
;
12b-Hydroxy-5,12b-dihydro-6H-isoindolo[1,2-a]isoquinolin-8-one
;
_space_group_crystal_system triclinic
_space_group_IT_number 2
_space_group_name_Hall '-P 1'
_space_group_name_H-M_alt 'P -1'
_symmetry_space_group_name_Hall '-P 1'
_symmetry_space_group_name_H-M 'P -1'
_atom_sites_solution_hydrogens geom
_atom_sites_solution_primary direct
_atom_sites_solution_secondary difmap
_audit_creation_date 2011-05-24
_audit_creation_method
;
Olex2 1.1
(compiled 2011.02.15 svn.r1672, GUI svn.r3494)
;
_cell_angle_alpha 78.413(13)
_cell_angle_beta 87.471(10)
_cell_angle_gamma 76.970(10)
_cell_formula_units_Z 2
_cell_length_a 7.9048(8)
_cell_length_b 7.9136(11)
_cell_length_c 10.4368(15)
_cell_measurement_reflns_used 2195
_cell_measurement_temperature 293(2)
_cell_measurement_theta_max 29.1645
_cell_measurement_theta_min 2.6394
_cell_volume 623.11(14)
_computing_cell_refinement
;
CrysAlisPro, Oxford Diffraction Ltd.,
Version 1.171.33.66 (release 28-04-2010 CrysAlis171 .NET)
(compiled Apr 28 2010,14:27:37)
;
_computing_data_collection
;
CrysAlisPro, Oxford Diffraction Ltd.,
Version 1.171.33.66 (release 28-04-2010 CrysAlis171 .NET)
(compiled Apr 28 2010,14:27:37)
;
_computing_data_reduction
;
CrysAlisPro, Oxford Diffraction Ltd.,
Version 1.171.33.66 (release 28-04-2010 CrysAlis171 .NET)
(compiled Apr 28 2010,14:27:37)
;
_computing_molecular_graphics
;
O. V. Dolomanov, L. J. Bourhis, R. J. Gildea, J. A. K. Howard and H. Puschmann,
OLEX2: a complete structure solution, refinement and analysis program.
J. Appl. Cryst. (2009). 42, 339-341.
;
_computing_publication_material
;
O. V. Dolomanov, L. J. Bourhis, R. J. Gildea, J. A. K. Howard and H. Puschmann,
OLEX2: a complete structure solution, refinement and analysis program.
J. Appl. Cryst. (2009). 42, 339-341.
;
_computing_structure_refinement 'SHELXL-97 (Sheldrick, 1997)'
_computing_structure_solution 'A short history of SHELX (Sheldrick, 2007)'
_diffrn_ambient_temperature 293(2)
_diffrn_detector_area_resol_mean 15.9821
_diffrn_measured_fraction_theta_full 0.834
_diffrn_measured_fraction_theta_max 0.834
_diffrn_measurement_device_type 'Xcalibur, Eos'
_diffrn_measurement_method '\w scans'
_diffrn_radiation_monochromator graphite
_diffrn_radiation_type MoK\a
_diffrn_radiation_wavelength 0.71073
_diffrn_reflns_av_R_equivalents 0.0318
_diffrn_reflns_av_unetI/netI 0.0534
_diffrn_reflns_limit_h_max 10
_diffrn_reflns_limit_h_min -10
_diffrn_reflns_limit_k_max 9
_diffrn_reflns_limit_k_min -7
_diffrn_reflns_limit_l_max 13
_diffrn_reflns_limit_l_min -14
_diffrn_reflns_number 4341
_diffrn_reflns_theta_full 29.23
_diffrn_reflns_theta_max 29.23
_diffrn_reflns_theta_min 2.64
_diffrn_source 'fine-focus sealed tube'
_exptl_absorpt_coefficient_mu 0.135
_exptl_absorpt_correction_T_max 1.00000
_exptl_absorpt_correction_T_min 0.48317
_exptl_absorpt_correction_type multi-scan
_exptl_absorpt_process_details
;
CrysAlisPro, Oxford Diffraction Ltd.,
Version 1.171.33.66 (release 28-04-2010 CrysAlis171 .NET)
(compiled Apr 28 2010,14:27:37)
Empirical absorption correction using spherical harmonics,
implemented in SCALE3 ABSPACK scaling algorithm.
;
_exptl_crystal_colour colorless
_exptl_crystal_density_diffrn 1.937
_exptl_crystal_density_method 'not measured'
_exptl_crystal_F_000 381
_exptl_crystal_size_max 0.5
_exptl_crystal_size_mid 0.3
_exptl_crystal_size_min 0.1
_refine_diff_density_max 0.307
_refine_diff_density_min -0.240
_refine_diff_density_rms 0.052
_refine_ls_extinction_method none
_refine_ls_goodness_of_fit_ref 1.044
_refine_ls_hydrogen_treatment mixed
_refine_ls_matrix_type full
_refine_ls_number_parameters 173
_refine_ls_number_reflns 2819
_refine_ls_number_restraints 0
_refine_ls_restrained_S_all 1.044
_refine_ls_R_factor_all 0.1041
_refine_ls_R_factor_gt 0.0630
_refine_ls_shift/su_max 0.000
_refine_ls_shift/su_mean 0.000
_refine_ls_structure_factor_coef Fsqd
_refine_ls_weighting_details 'calc w=1/[\s^2^(Fo^2^)+(0.1000P)^2^+0.0000P] where P=(Fo^2^+2Fc^2^)/3'
_refine_ls_weighting_scheme calc
_refine_ls_wR_factor_gt 0.1558
_refine_ls_wR_factor_ref 0.1769
_reflns_number_gt 1804
_reflns_number_total 2819
_reflns_threshold_expression >2sigma(I)
_cod_data_source_file c1ob06349a.txt
_cod_data_source_block crr25
_cod_depositor_comments
;

2018-02-03
Z value and formula fixed to values more according to usual
chemical conventions.                 miguel
;
_cod_original_formula_sum 'C13 H12 N3 O2'
_cod_original_formula_weight 242.26
_cod_original_formula_moiety '0.666667(C16 H13 N O2)'
_cod_original_formula_units_Z 3
_cod_original_cell_volume 623.10(14)
_cod_database_code 7152065

loop_
_space_group_symop_id
_space_group_symop_operation_xyz
1 'x, y, z'
2 '-x, -y, -z'

loop_
_atom_site_label
_atom_site_type_symbol
_atom_site_fract_x
_atom_site_fract_y
_atom_site_fract_z
_atom_site_U_iso_or_equiv
_atom_site_adp_type
_atom_site_occupancy
_atom_site_symmetry_multiplicity
_atom_site_calc_flag
_atom_site_refinement_flags
O1 O 0.2993(2) 0.7640(2) 0.40903(14) 0.0404(4) Uani 1 1 d .
H1 H 0.2957 0.7930 0.4804 0.061 Uiso 1 1 calc R
O2 O 0.68104(18) 1.1140(2) 0.36132(15) 0.0441(5) Uani 1 1 d .
C3 C 0.3387(3) 0.8388(3) 0.1822(2) 0.0349(5) Uani 1 1 d .
C4 C 0.2503(2) 1.0810(3) 0.32064(19) 0.0292(5) Uani 1 1 d .
N N 0.5286(2) 0.9089(3) 0.33439(17) 0.0361(5) Uani 1 1 d .
C6 C 0.3660(2) 1.1823(3) 0.33981(19) 0.0302(5) Uani 1 1 d .
C7 C 0.4898(3) 0.7814(3) 0.1125(2) 0.0415(6) Uani 1 1 d .
C8 C 0.5438(3) 1.0713(3) 0.34650(19) 0.0324(5) Uani 1 1 d .
C9 C 0.3094(3) 1.3557(3) 0.3539(2) 0.0389(6) Uani 1 1 d .
H9 H 0.3880 1.4233 0.3646 0.047 Uiso 1 1 calc R
C10 C 0.3500(3) 0.8960(3) 0.3121(2) 0.0319(5) Uani 1 1 d .
C11 C 0.1779(3) 0.8352(3) 0.1371(2) 0.0443(6) Uani 1 1 d .
H11 H 0.0789 0.8712 0.1849 0.053 Uiso 1 1 calc R
C12 C 0.0740(3) 1.1492(4) 0.3216(2) 0.0412(6) Uani 1 1 d .
H12 H -0.0047 1.0809 0.3125 0.049 Uiso 1 1 calc R
C13 C 0.1337(3) 1.4257(3) 0.3517(2) 0.0467(6) Uani 1 1 d .
H13 H 0.0921 1.5425 0.3603 0.056 Uiso 1 1 calc R
C14 C 0.6711(3) 0.7712(4) 0.3043(2) 0.0463(6) Uani 1 1 d .
H14A H 0.6578 0.6564 0.3520 0.056 Uiso 1 1 calc R
H14B H 0.7807 0.7909 0.3294 0.056 Uiso 1 1 calc R
C15 C 0.6684(3) 0.7772(4) 0.1584(2) 0.0494(7) Uani 1 1 d .
H15A H 0.7062 0.8815 0.1123 0.059 Uiso 1 1 calc R
H15B H 0.7490 0.6740 0.1380 0.059 Uiso 1 1 calc R
C16 C 0.4687(4) 0.7261(4) -0.0040(2) 0.0529(7) Uani 1 1 d .
H16 H 0.5664 0.6892 -0.0529 0.063 Uiso 1 1 calc R
C17 C 0.3085(4) 0.7247(4) -0.0479(3) 0.0608(8) Uani 1 1 d .
H17 H 0.2990 0.6867 -0.1255 0.073 Uiso 1 1 calc R
C18 C 0.0180(3) 1.3228(4) 0.3367(3) 0.0487(7) Uani 1 1 d .
H18 H -0.1006 1.3719 0.3367 0.058 Uiso 1 1 calc R
C19 C 0.1621(4) 0.7788(4) 0.0218(3) 0.0558(7) Uani 1 1 d .
H19 H 0.0534 0.7776 -0.0081 0.067 Uiso 1 1 calc R

loop_
_atom_site_aniso_label
_atom_site_aniso_U_11
_atom_site_aniso_U_22
_atom_site_aniso_U_33
_atom_site_aniso_U_23
_atom_site_aniso_U_13
_atom_site_aniso_U_12
O1 0.0579(10) 0.0254(10) 0.0388(8) -0.0041(7) 0.0044(7) -0.0139(8)
O2 0.0316(8) 0.0591(13) 0.0466(9) -0.0151(9) 0.0047(6) -0.0170(8)
C3 0.0451(12) 0.0179(12) 0.0377(11) -0.0013(9) -0.0006(9) -0.0027(9)
C4 0.0305(10) 0.0216(12) 0.0346(10) -0.0052(9) 0.0021(8) -0.0043(8)
N 0.0278(9) 0.0327(12) 0.0449(10) -0.0096(9) 0.0013(7) 0.0009(8)
C6 0.0325(10) 0.0269(13) 0.0311(10) -0.0050(9) 0.0043(8) -0.0077(9)
C7 0.0568(14) 0.0203(13) 0.0418(12) -0.0026(10) 0.0080(10) -0.0016(11)
C8 0.0321(11) 0.0367(15) 0.0289(10) -0.0068(9) 0.0050(8) -0.0091(9)
C9 0.0492(13) 0.0233(13) 0.0461(13) -0.0076(10) 0.0031(10) -0.0115(10)
C10 0.0317(10) 0.0249(13) 0.0389(11) -0.0063(9) 0.0028(8) -0.0061(9)
C11 0.0529(14) 0.0331(16) 0.0472(13) -0.0066(11) -0.0026(10) -0.0106(12)
C12 0.0309(11) 0.0343(15) 0.0586(14) -0.0120(11) 0.0018(9) -0.0058(10)
C13 0.0583(15) 0.0199(14) 0.0559(15) -0.0058(11) 0.0052(11) 0.0013(11)
C14 0.0346(11) 0.0369(16) 0.0606(15) -0.0112(12) 0.0001(10) 0.0073(11)
C15 0.0471(14) 0.0357(16) 0.0562(15) -0.0086(12) 0.0152(11) 0.0065(12)
C16 0.0809(18) 0.0296(16) 0.0412(13) -0.0043(11) 0.0097(12) -0.0022(13)
C17 0.105(2) 0.0375(18) 0.0395(14) -0.0062(12) -0.0087(14) -0.0151(16)
C18 0.0353(12) 0.0375(17) 0.0668(16) -0.0126(13) 0.0015(11) 0.0071(11)
C19 0.0790(19) 0.0412(18) 0.0485(14) -0.0063(13) -0.0162(13) -0.0149(15)

loop_
_atom_type_symbol
_atom_type_description
_atom_type_scat_dispersion_real
_atom_type_scat_dispersion_imag
_atom_type_scat_source
C C 0.0033 0.0016 'International Tables Vol C Tables 4.2.6.8 and 6.1.1.4'
H H 0.0000 0.0000 'International Tables Vol C Tables 4.2.6.8 and 6.1.1.4'
N N 0.0061 0.0033 'International Tables Vol C Tables 4.2.6.8 and 6.1.1.4'
O O 0.0106 0.0060 'International Tables Vol C Tables 4.2.6.8 and 6.1.1.4'

loop_
_geom_angle_atom_site_label_1
_geom_angle_atom_site_label_2
_geom_angle_atom_site_label_3
_geom_angle
C7 C3 C10 120.7(2)
C11 C3 C7 120.2(2)
C11 C3 C10 119.03(19)
C6 C4 C10 109.45(17)
C12 C4 C6 120.4(2)
C12 C4 C10 129.9(2)
C8 N C10 114.27(18)
C8 N C14 124.58(18)
C14 N C10 118.53(19)
C4 C6 C8 108.74(19)
C9 C6 C4 121.59(19)
C9 C6 C8 129.63(19)
C3 C7 C15 122.7(2)
C16 C7 C3 117.2(2)
C16 C7 C15 120.1(2)
O2 C8 N 125.5(2)
O2 C8 C6 128.1(2)
N C8 C6 106.44(17)
C13 C9 C6 118.1(2)
O1 C10 C3 105.84(18)
O1 C10 C4 112.71(16)
O1 C10 N 111.05(17)
C4 C10 C3 116.25(19)
N C10 C3 110.04(16)
N C10 C4 101.00(17)
C3 C11 C19 121.0(2)
C4 C12 C18 117.7(2)
C9 C13 C18 120.3(2)
N C14 C15 107.9(2)
C7 C15 C14 111.30(17)
C17 C16 C7 121.9(2)
C16 C17 C19 120.4(2)
C12 C18 C13 121.8(2)
C17 C19 C11 119.3(3)

loop_
_geom_bond_atom_site_label_1
_geom_bond_atom_site_label_2
_geom_bond_distance
O1 C10 1.415(3)
O2 C8 1.231(2)
C3 C7 1.405(3)
C3 C10 1.525(3)
C3 C11 1.383(3)
C4 C6 1.389(3)
C4 C10 1.516(3)
C4 C12 1.377(3)
N C8 1.348(3)
N C10 1.470(3)
N C14 1.452(3)
C6 C8 1.476(3)
C6 C9 1.380(3)
C7 C15 1.502(3)
C7 C16 1.401(3)
C9 C13 1.374(3)
C11 C19 1.385(3)
C12 C18 1.384(4)
C13 C18 1.387(3)
C14 C15 1.515(3)
C16 C17 1.368(4)
C17 C19 1.371(4)
